data_2104227
loop_
_publ_author_name
'Sazonov, Andrew'
'Meven, Martin'
'Hutanu, Vladimir'
'Kaiser, Volker'
'Heger, Gernot'
'Trots, Dmytro'
'Merz, Michael'

_publ_section_title
;
 Structural behaviour of synthetic Co~2~SiO~4~ at low temperatures
;
_journal_coeditor_code BP5014
_journal_issue 6
_journal_name_full 'Acta Crystallographica Section B'
_journal_page_first 661
_journal_page_last 668
_journal_paper_doi 10.1107/S010876810803214X
_journal_volume 64
_journal_year 2008
_chemical_formula_moiety 'Co2 Si O4'
_chemical_formula_structural 'Co2 Si O4'
_chemical_formula_sum 'Co2 O4 Si'
_chemical_formula_weight 209.95
_chemical_name_systematic ?
_space_group_IT_number 62
_symmetry_cell_setting orthorhombic
_symmetry_space_group_name_Hall '-P 2ac 2n'
_symmetry_space_group_name_H-M 'P n m a'
_cell_angle_alpha 90.00000
_cell_angle_beta 90.00000
_cell_angle_gamma 90.00000
_cell_formula_units_Z 4
_cell_length_a 10.28690(10)
_cell_length_b 5.98890(10)
_cell_length_c 4.77810(10)
_cell_measurement_temperature 55
_cell_volume 294.365(8)
_computing_cell_refinement 'not used'
_computing_data_collection 'DIF4, see text'
_computing_data_reduction 'PRON2K, see text'
_computing_molecular_graphics 'DIAMOND, see text'
_computing_structure_refinement 'FULLPROF, see text'
_computing_structure_solution 'not used'
_diffrn_ambient_temperature 55
_diffrn_measured_fraction_theta_full 0.84
_diffrn_measurement_device '4-circle diffractometer'
_diffrn_measurement_device_type 'single-crystal diffractometer HEiDi'
_diffrn_measurement_method '\w scans'
_diffrn_radiation_monochromator 'Cu (420)'
_diffrn_radiation_probe neutron
_diffrn_radiation_source 'nuclear reactor'
_diffrn_radiation_type 'constant wavelength neutron diffraction'
_diffrn_radiation_wavelength 0.552
_diffrn_reflns_av_R_equivalents 0.0276
_diffrn_reflns_limit_h_max 22
_diffrn_reflns_limit_h_min -20
_diffrn_reflns_limit_k_max 11
_diffrn_reflns_limit_k_min -4
_diffrn_reflns_limit_l_max 10
_diffrn_reflns_limit_l_min -10
_diffrn_reflns_number 2118
_diffrn_reflns_theta_full 19.13
_diffrn_reflns_theta_max 37.87
_diffrn_reflns_theta_min 3.65
_diffrn_standards_decay_% 0.7
_diffrn_standards_interval_time 360
_diffrn_standards_number 3
_exptl_absorpt_coefficient_mu 0.031
_exptl_absorpt_correction_T_max 0.947
_exptl_absorpt_correction_T_min 0.915
_exptl_absorpt_correction_type numerical
_exptl_absorpt_process_details 'TBAR, see text'
_exptl_crystal_colour 'dark violet'
_exptl_crystal_density_diffrn 4.715
_exptl_crystal_density_method 'not measured'
_exptl_crystal_description parallelepiped
_exptl_crystal_size_max 3
_exptl_crystal_size_mid 2
_exptl_crystal_size_min 2
_refine_diff_density_max 0.173
_refine_diff_density_min -0.134
_refine_ls_extinction_expression 'FULLPROF, see text'
_refine_ls_extinction_method anisotropic
_refine_ls_goodness_of_fit_all 1.10
_refine_ls_goodness_of_fit_obs 0.95
_refine_ls_goodness_of_fit_ref 0.95
_refine_ls_hydrogen_treatment undef
_refine_ls_matrix_type full
_refine_ls_number_constraints 0
_refine_ls_number_parameters 46
_refine_ls_number_reflns 1098
_refine_ls_number_restraints 0
_refine_ls_R_factor_all 0.0545
_refine_ls_R_factor_gt 0.0291
_refine_ls_R_factor_obs 0.0291
_refine_ls_structure_factor_coef Fsqd
_refine_ls_weighting_details 'w = 1/\s^2^(Fo^2^)'
_refine_ls_weighting_scheme calc
_refine_ls_wR_factor_all 0.0386
_refine_ls_wR_factor_gt 0.0349
_refine_ls_wR_factor_obs 0.0349
_refine_ls_wR_factor_ref 0.0349
_reflns_number_gt 1098
_reflns_number_observed 1098
_reflns_number_total 1465
_reflns_observed_criterion I>2\s(I)
_reflns_threshold_expression I>2\s(I)
_cod_data_source_file bp5014.cif
_cod_data_source_block 55K
_cod_original_cell_volume 294.37
_cod_database_code 2104227

loop_
_symmetry_equiv_pos_as_xyz
x,y,z
x+1/2,-y+1/2,-z+1/2
-x,y+1/2,-z
-x+1/2,-y,z+1/2
-x,-y,-z
-x+1/2,y+1/2,z+1/2
x,-y+1/2,z
x+1/2,y,-z+1/2

loop_
_atom_site_type_symbol
_atom_site_label
_atom_site_fract_x
_atom_site_fract_y
_atom_site_fract_z
_atom_site_U_iso_or_equiv
_atom_site_adp_type
_atom_site_occupancy
CO Co1 0.00000 0.00000 0.00000 0.00173(19) Uani 1.00000
CO Co2 0.27603(6) 0.25000 0.99136(14) 0.00174(19) Uani 1.00000
SI Si 0.09489(4) 0.25000 0.42824(8) 0.00149(12) Uani 1.00000
O O1 0.09184(3) 0.25000 0.76739(6) 0.00281(9) Uani 1.00000
O O2 0.44849(2) 0.25000 0.21578(6) 0.00269(9) Uani 1.00000
O O3 0.164278(18) 0.03324(4) 0.28116(4) 0.00294(7) Uani 1.00000

loop_
_atom_site_aniso_label
_atom_site_aniso_U_11
_atom_site_aniso_U_22
_atom_site_aniso_U_33
_atom_site_aniso_U_12
_atom_site_aniso_U_13
_atom_site_aniso_U_23
Co1 0.00245(16) 0.0011(3) 0.00165(15) -0.00016(11) 0.00004(12) -0.00010(14)
Co2 0.00171(16) 0.0016(2) 0.00188(15) 0.00000 -0.00018(12) 0.00000
Si 0.00182(10) 0.00111(15) 0.00153(10) 0.00000 -0.00002(7) 0.00000
O1 0.00346(8) 0.00295(13) 0.00201(8) 0.00000 0.00005(6) 0.00000
O2 0.00223(8) 0.00289(12) 0.00293(8) 0.00000 0.00006(6) 0.00000
O3 0.00352(6) 0.00222(9) 0.00308(5) 0.00071(4) 0.00017(5) -0.00014(5)

loop_
_atom_type_symbol
_atom_type_scat_source
CO V.F._Sears_Neutron_News_3_26_(1992)
SI V.F._Sears_Neutron_News_3_26_(1992)
O V.F._Sears_Neutron_News_3_26_(1992)

loop_
_geom_angle_atom_site_label_1
_geom_angle_atom_site_label_2
_geom_angle_atom_site_label_3
_geom_angle_site_symmetry_1
_geom_angle_site_symmetry_3
_geom_angle
O1 Co1 O1 1_554 2_556 180.000(14)
O1 Co1 O2 1_554 3_566 86.963(14)
O1 Co1 O2 1_554 4_655 93.037(6)
O1 Co1 O3 1_554 5_555 84.915(11)
O1 Co1 O3 1_554 6_555 95.085(11)
O1 Co1 O2 2_556 3_566 93.037(6)
O1 Co1 O2 2_556 4_655 86.963(14)
O1 Co1 O3 2_556 5_555 95.085(11)
O1 Co1 O3 2_556 6_555 84.915(11)
O2 Co1 O2 3_566 4_655 180.000(14)
O2 Co1 O3 3_566 5_555 74.283(10)
O2 Co1 O3 3_566 6_555 105.717(13)
O2 Co1 O3 4_655 5_555 105.717(13)
O2 Co1 O3 4_655 6_555 74.283(10)
O3 Co1 O3 5_555 6_555 180.000(12)
O1 Co2 O2 . 2_556 178.30(3)
O1 Co2 O3 . 3_556 81.71(2)
O1 Co2 O3 . 4_656 91.13(2)
O1 Co2 O3 . 5_666 91.13(2)
O1 Co2 O3 . 6_566 81.71(2)
O2 Co2 O3 2_556 3_556 96.92(2)
O2 Co2 O3 2_556 4_656 89.84(2)
O2 Co2 O3 2_556 5_666 89.84(2)
O2 Co2 O3 2_556 6_566 96.92(2)
O3 Co2 O3 3_556 4_656 88.684(17)
O3 Co2 O3 3_556 5_666 159.75(2)
O3 Co2 O3 3_556 6_566 71.60(2)
O3 Co2 O3 4_656 5_666 110.49(2)
O3 Co2 O3 4_656 6_566 159.75(2)
O3 Co2 O3 5_666 6_566 88.684(17)
O1 Si O2 . 2_566 113.47(3)
O1 Si O3 . 3_555 115.90(2)
O1 Si O3 . 4_565 115.90(2)
O2 Si O3 2_566 3_555 102.58(2)
O2 Si O3 2_566 4_565 102.58(2)
O3 Si O3 3_555 4_565 104.69(2)
Co1 O1 Co1 1_556 2_566 91.475(6)
Co1 O1 Co2 1_556 3_555 97.59(2)
Co1 O1 Si 1_556 4_555 122.70(2)
Co1 O1 Co2 2_566 3_555 97.59(2)
Co1 O1 Si 2_566 4_555 122.70(2)
Co2 O1 Si 3_555 4_555 118.37(4)
Co1 O2 Co1 1_666 2_656 91.537(6)
Co1 O2 Co2 1_666 3_554 123.59(3)
Co1 O2 Si 1_666 4_666 92.266(17)
Co1 O2 Co2 2_656 3_554 123.59(3)
Co1 O2 Si 2_656 4_666 92.266(17)
Co2 O2 Si 3_554 4_666 124.28(4)
Co1 O3 Co2 . 2_554 94.07(2)
Co1 O3 Co2 . 3_655 117.24(2)
Co1 O3 Si . 4_555 89.939(15)
Co2 O3 Co2 2_554 3_655 129.05(3)
Co2 O3 Si 2_554 4_555 91.71(3)
Co2 O3 Si 3_655 4_555 124.85(2)

loop_
_geom_bond_atom_site_label_1
_geom_bond_atom_site_label_2
_geom_bond_site_symmetry_2
_geom_bond_distance
Co1 O1 1_554 2.09066(16)
Co1 O1 3_546 2.09066(16)
Co1 O2 2_455 2.08956(16)
Co1 O2 4_554 2.08956(16)
Co1 O3 . 2.16782(14)
Co1 O3 5_555 2.16782(14)
Co2 O1 . 2.1759(6)
Co2 O2 1_556 2.0731(6)
Co2 O3 1_556 2.2193(5)
Co2 O3 4_555 2.0647(4)
Co2 O3 6_555 2.0647(4)
Co2 O3 7_556 2.2193(5)
Si O1 . 1.6207(4)
Si O2 2_455 1.6555(4)
Si O3 . 1.6397(3)
Si O3 7_555 1.6397(3)
O1 Co1 1_556 2.09066(16)
O1 Co1 3_556 2.09066(16)
O1 Co2 . 2.1759(6)
O1 Si . 1.6207(4)
O2 Co1 2_555 2.08956(16)
O2 Co1 4_555 2.08956(16)
O2 Co2 1_554 2.0731(6)
O2 Si 2_555 1.6555(4)
O3 Co1 . 2.16782(14)
O3 Co2 1_554 2.2193(5)
O3 Co2 4_554 2.0647(4)
O3 Si . 1.6397(3)
